data_1512328
loop_
_publ_author_name
'Zhang, Bo'
'Studer, Armido'

_publ_section_title
;
 Stereoselective radical azidooxygenation of alkenes.
;
_journal_issue 17
_journal_name_full 'Organic letters'
_journal_page_first 4548
_journal_page_last 4551
_journal_paper_doi 10.1021/ol402106x
_journal_volume 15
_journal_year 2013
_chemical_formula_sum 'C24 H34 N4 O'
_chemical_formula_weight 394.55
_chemical_name_systematic
; 
 ? 
;
_space_group_IT_number 14
_symmetry_cell_setting monoclinic
_symmetry_space_group_name_Hall '-P 2ybc'
_symmetry_space_group_name_H-M 'P 1 21/c 1'
_atom_sites_solution_hydrogens geom
_atom_sites_solution_primary direct
_atom_sites_solution_secondary difmap
_audit_creation_method SHELXL-97
_cell_angle_alpha 90.00
_cell_angle_beta 107.787(2)
_cell_angle_gamma 90.00
_cell_formula_units_Z 4
_cell_length_a 14.7460(8)
_cell_length_b 14.2862(8)
_cell_length_c 11.1084(5)
_cell_measurement_reflns_used 3120
_cell_measurement_temperature 223(2)
_cell_measurement_theta_max 68.25
_cell_measurement_theta_min 0.88
_cell_volume 2228.3(2)
_computing_cell_refinement 'Collect (Nonius B.V., 1998)'
_computing_data_collection 'Collect (Nonius B.V., 1998)'
_computing_data_reduction 'Denzo-SMN (Otwinowski & Minor, 1997)'
_computing_molecular_graphics 'XP (BrukerAXS, 2000)'
_computing_publication_material 'SHELXL-97 (Sheldrick, 1997)'
_computing_structure_refinement 'SHELXL-97 (Sheldrick, 1997)'
_computing_structure_solution 'SHELXS-97 (Sheldrick, 1990)'
_diffrn_ambient_temperature 223(2)
_diffrn_measured_fraction_theta_full 0.882
_diffrn_measured_fraction_theta_max 0.882
_diffrn_measurement_device_type 'Nonius KappaCCD APEXII'
_diffrn_measurement_method '\w and \f scans'
_diffrn_radiation_monochromator graphite
_diffrn_radiation_source 'fine-focus sealed tube'
_diffrn_radiation_type CuK\a
_diffrn_radiation_wavelength 1.54178
_diffrn_reflns_av_R_equivalents 0.092
_diffrn_reflns_av_sigmaI/netI 0.0506
_diffrn_reflns_limit_h_max 16
_diffrn_reflns_limit_h_min -16
_diffrn_reflns_limit_k_max 0
_diffrn_reflns_limit_k_min -15
_diffrn_reflns_limit_l_max 12
_diffrn_reflns_limit_l_min 0
_diffrn_reflns_number 15248
_diffrn_reflns_theta_full 63.36
_diffrn_reflns_theta_max 63.36
_diffrn_reflns_theta_min 3.15
_exptl_absorpt_coefficient_mu 0.570
_exptl_absorpt_correction_T_max 0.9887
_exptl_absorpt_correction_T_min 0.9194
_exptl_absorpt_correction_type multi-scan
_exptl_absorpt_process_details 'Denzo (Otwinowski, Borek, Majewski & Minor, 2003)'
_exptl_crystal_colour colourless
_exptl_crystal_density_diffrn 1.176
_exptl_crystal_density_method 'not measured'
_exptl_crystal_description plate
_exptl_crystal_F_000 856
_exptl_crystal_size_max 0.15
_exptl_crystal_size_mid 0.15
_exptl_crystal_size_min 0.02
_refine_diff_density_max 0.133
_refine_diff_density_min -0.119
_refine_diff_density_rms 0.030
_refine_ls_extinction_method none
_refine_ls_goodness_of_fit_ref 1.014
_refine_ls_hydrogen_treatment constr
_refine_ls_matrix_type full
_refine_ls_number_parameters 266
_refine_ls_number_reflns 3204
_refine_ls_number_restraints 12
_refine_ls_restrained_S_all 1.037
_refine_ls_R_factor_all 0.0997
_refine_ls_R_factor_gt 0.0512
_refine_ls_shift/su_max 0.000
_refine_ls_shift/su_mean 0.000
_refine_ls_structure_factor_coef Fsqd
_refine_ls_weighting_details 'calc w=1/[\s^2^(Fo^2^)+(0.0555P)^2^+0.4357P] where P=(Fo^2^+2Fc^2^)/3'
_refine_ls_weighting_scheme calc
_refine_ls_wR_factor_gt 0.1111
_refine_ls_wR_factor_ref 0.1328
_reflns_number_gt 1980
_reflns_number_total 3204
_reflns_threshold_expression >2sigma(I)
_cod_data_source_file ol402106x_si_002.cif
_cod_data_source_block stu7082
_cod_original_sg_symbol_H-M P21/c
_cod_database_code 1512328

loop_
_symmetry_equiv_pos_as_xyz
'x, y, z'
'-x, y+1/2, -z+1/2'
'-x, -y, -z'
'x, -y-1/2, z-1/2'

loop_
_atom_site_label
_atom_site_type_symbol
_atom_site_fract_x
_atom_site_fract_y
_atom_site_fract_z
_atom_site_U_iso_or_equiv
_atom_site_adp_type
_atom_site_occupancy
_atom_site_symmetry_multiplicity
_atom_site_calc_flag
_atom_site_refinement_flags
O1 O 0.28693(12) 0.19989(12) 0.53157(15) 0.0549(5) Uani 1 1 d .
N1 N 0.52338(16) 0.25269(16) 0.6960(2) 0.0581(6) Uani 1 1 d .
N2 N 0.52420(18) 0.24580(18) 0.8175(2) 0.0674(7) Uani 1 1 d .
N3 N 0.61052(18) 0.21815(17) 0.8833(2) 0.0685(7) Uani 1 1 d .
C1 C 0.43930(19) 0.28560(19) 0.5958(2) 0.0561(7) Uani 1 1 d .
H1 H 0.4383 0.2565 0.5145 0.067 Uiso 1 1 calc R
C2 C 0.4385(2) 0.3924(2) 0.5822(3) 0.0681(8) Uani 1 1 d .
H2 H 0.5017 0.4214 0.5959 0.082 Uiso 1 1 calc R
C3 C 0.3645(3) 0.4160(2) 0.4560(3) 0.0831(10) Uani 1 1 d .
H3A H 0.3729 0.3767 0.3879 0.100 Uiso 1 1 calc R
H3B H 0.3688 0.4820 0.4341 0.100 Uiso 1 1 calc R
C4 C 0.2683(2) 0.3953(2) 0.4790(3) 0.0774(9) Uani 1 1 d .
H4A H 0.2289 0.4518 0.4682 0.093 Uiso 1 1 calc R
H4B H 0.2329 0.3466 0.4217 0.093 Uiso 1 1 calc R
C5 C 0.2989(2) 0.3620(2) 0.6158(3) 0.0639(8) Uani 1 1 d .
H5 H 0.2487 0.3668 0.6577 0.077 Uiso 1 1 calc R
C6 C 0.34383(18) 0.26436(19) 0.6227(2) 0.0543(7) Uani 1 1 d .
H6 H 0.3568 0.2384 0.7090 0.065 Uiso 1 1 calc R
C9 C 0.6091(2) 0.2306(2) 0.6858(3) 0.0625(8) Uani 1 1 d .
H9 H 0.6271 0.2306 0.6117 0.075 Uiso 1 1 calc R
C7 C 0.3870(2) 0.4215(2) 0.6764(3) 0.0687(8) Uani 1 1 d .
H7A H 0.4208 0.4024 0.7633 0.082 Uiso 1 1 calc R
H7B H 0.3729 0.4887 0.6734 0.082 Uiso 1 1 calc R
C8 C 0.6650(2) 0.2080(2) 0.8052(3) 0.0613(8) Uani 1 1 d .
N11 N 0.25986(15) 0.11838(15) 0.59156(18) 0.0527(6) Uani 1 1 d .
C12 C 0.15365(19) 0.1193(2) 0.5594(3) 0.0596(7) Uani 1 1 d .
C13 C 0.1276(2) 0.0313(2) 0.6201(3) 0.0708(9) Uani 1 1 d .
H13A H 0.1525 0.0374 0.7122 0.085 Uiso 1 1 calc R
H13B H 0.0581 0.0269 0.5973 0.085 Uiso 1 1 calc R
C14 C 0.1656(2) -0.0578(2) 0.5810(3) 0.0779(9) Uani 1 1 d .
H14A H 0.1368 -0.0680 0.4900 0.093 Uiso 1 1 calc R
H14B H 0.1493 -0.1112 0.6260 0.093 Uiso 1 1 calc R
C15 C 0.2728(2) -0.0500(2) 0.6124(3) 0.0739(9) Uani 1 1 d .
H15A H 0.2970 -0.1068 0.5833 0.089 Uiso 1 1 calc R
H15B H 0.3009 -0.0467 0.7044 0.089 Uiso 1 1 calc R
C16 C 0.3052(2) 0.03501(19) 0.5531(2) 0.0583(7) Uani 1 1 d .
C17 C 0.1274(2) 0.2044(2) 0.6241(3) 0.0760(9) Uani 1 1 d .
H17A H 0.1691 0.2080 0.7105 0.114 Uiso 1 1 calc R
H17B H 0.0619 0.1988 0.6243 0.114 Uiso 1 1 calc R
H17C H 0.1344 0.2606 0.5788 0.114 Uiso 1 1 calc R
C18 C 0.0981(2) 0.1254(2) 0.4174(3) 0.0787(9) Uani 1 1 d .
H18A H 0.1279 0.1713 0.3774 0.118 Uiso 1 1 calc R
H18B H 0.0329 0.1441 0.4072 0.118 Uiso 1 1 calc R
H18C H 0.0984 0.0648 0.3783 0.118 Uiso 1 1 calc R
C19 C 0.4126(2) 0.0450(2) 0.6113(3) 0.0753(9) Uani 1 1 d .
H19A H 0.4356 0.0939 0.5675 0.113 Uiso 1 1 calc R
H19B H 0.4432 -0.0137 0.6034 0.113 Uiso 1 1 calc R
H19C H 0.4272 0.0613 0.6999 0.113 Uiso 1 1 calc R
C20 C 0.2846(2) 0.0221(2) 0.4099(3) 0.0779(9) Uani 1 1 d .
H20A H 0.2199 -0.0003 0.3732 0.117 Uiso 1 1 calc R
H20B H 0.3288 -0.0231 0.3943 0.117 Uiso 1 1 calc R
H20C H 0.2920 0.0816 0.3719 0.117 Uiso 1 1 calc R
C21 C 0.7650(2) 0.1790(2) 0.8522(3) 0.0722(9) Uani 1 1 d .
C22 C 0.8226(2) 0.1813(3) 0.7744(4) 0.0942(11) Uani 1 1 d .
H22 H 0.7978 0.2024 0.6906 0.113 Uiso 1 1 calc R
C23 C 0.9176(3) 0.1522(3) 0.8201(5) 0.1134(14) Uani 1 1 d U
H23 H 0.9563 0.1534 0.7668 0.136 Uiso 1 1 calc R
C24 C 0.9539(3) 0.1222(3) 0.9410(6) 0.1266(17) Uani 1 1 d U
H24 H 1.0178 0.1029 0.9706 0.152 Uiso 1 1 calc R
C25 C 0.8995(3) 0.1197(3) 1.0202(5) 0.1190(15) Uani 1 1 d .
H25 H 0.9258 0.0993 1.1041 0.143 Uiso 1 1 calc R
C26 C 0.8042(3) 0.1478(2) 0.9758(4) 0.0945(11) Uani 1 1 d .
H26 H 0.7662 0.1455 1.0301 0.113 Uiso 1 1 calc R

loop_
_atom_site_aniso_label
_atom_site_aniso_U_11
_atom_site_aniso_U_22
_atom_site_aniso_U_33
_atom_site_aniso_U_23
_atom_site_aniso_U_13
_atom_site_aniso_U_12
O1 0.0633(11) 0.0478(11) 0.0506(10) 0.0029(9) 0.0130(9) -0.0088(9)
N1 0.0613(16) 0.0633(16) 0.0521(14) -0.0030(12) 0.0210(11) -0.0074(12)
N2 0.0626(16) 0.0839(19) 0.0553(15) 0.0044(13) 0.0177(12) -0.0023(14)
N3 0.0636(17) 0.0749(18) 0.0635(15) 0.0025(13) 0.0142(14) -0.0046(14)
C1 0.0562(17) 0.059(2) 0.0522(16) 0.0001(14) 0.0152(14) -0.0049(15)
C2 0.072(2) 0.064(2) 0.0689(19) 0.0029(16) 0.0215(16) -0.0134(17)
C3 0.106(3) 0.065(2) 0.077(2) 0.0136(17) 0.025(2) -0.006(2)
C4 0.087(2) 0.054(2) 0.077(2) 0.0006(16) 0.0042(18) 0.0022(18)
C5 0.0647(19) 0.058(2) 0.0672(19) -0.0108(15) 0.0179(15) -0.0050(16)
C6 0.0593(17) 0.0527(18) 0.0495(15) -0.0067(13) 0.0144(13) -0.0080(14)
C9 0.0599(19) 0.064(2) 0.071(2) -0.0152(16) 0.0294(16) -0.0126(15)
C7 0.075(2) 0.0567(19) 0.0707(19) -0.0096(15) 0.0176(17) -0.0084(16)
C8 0.0598(19) 0.0552(19) 0.068(2) -0.0101(15) 0.0178(17) -0.0087(15)
N11 0.0562(14) 0.0438(14) 0.0580(13) 0.0070(11) 0.0173(11) -0.0039(11)
C12 0.0521(18) 0.0555(19) 0.0688(18) 0.0083(15) 0.0148(14) -0.0026(15)
C13 0.066(2) 0.066(2) 0.080(2) 0.0099(17) 0.0225(16) -0.0107(17)
C14 0.091(2) 0.053(2) 0.088(2) 0.0104(17) 0.0255(19) -0.0122(18)
C15 0.088(2) 0.0486(19) 0.083(2) 0.0059(16) 0.0229(18) 0.0002(17)
C16 0.0646(19) 0.0471(18) 0.0628(18) -0.0008(14) 0.0187(15) 0.0017(15)
C17 0.066(2) 0.065(2) 0.102(2) 0.0041(18) 0.0343(18) 0.0022(17)
C18 0.063(2) 0.080(2) 0.081(2) 0.0161(18) 0.0039(16) -0.0075(17)
C19 0.068(2) 0.066(2) 0.091(2) -0.0016(18) 0.0228(17) 0.0124(17)
C20 0.095(2) 0.071(2) 0.070(2) -0.0102(16) 0.0299(18) -0.0066(18)
C21 0.057(2) 0.052(2) 0.102(3) -0.0175(18) 0.0164(19) -0.0077(16)
C22 0.063(2) 0.087(3) 0.130(3) -0.037(2) 0.024(2) -0.004(2)
C23 0.077(3) 0.101(3) 0.164(4) -0.045(3) 0.039(3) -0.013(2)
C24 0.082(3) 0.087(3) 0.191(5) -0.031(3) 0.012(3) -0.006(3)
C25 0.088(3) 0.087(3) 0.149(4) 0.010(3) -0.012(3) 0.002(3)
C26 0.078(3) 0.076(3) 0.109(3) 0.011(2) -0.001(2) -0.001(2)

loop_
_atom_type_symbol
_atom_type_description
_atom_type_scat_dispersion_real
_atom_type_scat_dispersion_imag
_atom_type_scat_source
C C 0.0181 0.0091 'International Tables Vol C Tables 4.2.6.8 and 6.1.1.4'
H H 0.0000 0.0000 'International Tables Vol C Tables 4.2.6.8 and 6.1.1.4'
N N 0.0311 0.0180 'International Tables Vol C Tables 4.2.6.8 and 6.1.1.4'
O O 0.0492 0.0322 'International Tables Vol C Tables 4.2.6.8 and 6.1.1.4'

loop_
_geom_angle_atom_site_label_1
_geom_angle_atom_site_label_2
_geom_angle_atom_site_label_3
_geom_angle
C6 O1 N11 111.91(17)
C9 N1 N2 110.3(2)
C9 N1 C1 127.6(2)
N2 N1 C1 122.0(2)
N3 N2 N1 106.7(2)
N2 N3 C8 109.7(2)
N1 C1 C2 111.9(2)
N1 C1 C6 113.3(2)
C2 C1 C6 103.4(2)
N1 C1 H1 109.4
C2 C1 H1 109.4
C6 C1 H1 109.4
C7 C2 C3 101.7(3)
C7 C2 C1 101.3(2)
C3 C2 C1 107.0(2)
C7 C2 H2 115.0
C3 C2 H2 115.0
C1 C2 H2 115.0
C2 C3 C4 103.9(2)
C2 C3 H3A 111.0
C4 C3 H3A 111.0
C2 C3 H3B 111.0
C4 C3 H3B 111.0
H3A C3 H3B 109.0
C5 C4 C3 102.6(2)
C5 C4 H4A 111.3
C3 C4 H4A 111.3
C5 C4 H4B 111.3
C3 C4 H4B 111.3
H4A C4 H4B 109.2
C4 C5 C7 102.7(2)
C4 C5 C6 109.0(2)
C7 C5 C6 100.8(2)
C4 C5 H5 114.3
C7 C5 H5 114.3
C6 C5 H5 114.3
O1 C6 C5 113.4(2)
O1 C6 C1 111.0(2)
C5 C6 C1 102.4(2)
O1 C6 H6 109.9
C5 C6 H6 109.9
C1 C6 H6 109.9
N1 C9 C8 106.1(2)
N1 C9 H9 126.9
C8 C9 H9 126.9
C5 C7 C2 94.6(2)
C5 C7 H7A 112.8
C2 C7 H7A 112.8
C5 C7 H7B 112.8
C2 C7 H7B 112.8
H7A C7 H7B 110.3
N3 C8 C9 107.2(3)
N3 C8 C21 122.0(3)
C9 C8 C21 130.8(3)
O1 N11 C16 107.33(18)
O1 N11 C12 107.29(18)
C16 N11 C12 117.8(2)
N11 C12 C17 107.0(2)
N11 C12 C13 105.8(2)
C17 C12 C13 108.3(2)
N11 C12 C18 115.8(2)
C17 C12 C18 107.8(2)
C13 C12 C18 111.8(2)
C14 C13 C12 113.7(2)
C14 C13 H13A 108.8
C12 C13 H13A 108.8
C14 C13 H13B 108.8
C12 C13 H13B 108.8
H13A C13 H13B 107.7
C13 C14 C15 108.9(3)
C13 C14 H14A 109.9
C15 C14 H14A 109.9
C13 C14 H14B 109.9
C15 C14 H14B 109.9
H14A C14 H14B 108.3
C14 C15 C16 113.7(3)
C14 C15 H15A 108.8
C16 C15 H15A 108.8
C14 C15 H15B 108.8
C16 C15 H15B 108.8
H15A C15 H15B 107.7
N11 C16 C19 107.6(2)
N11 C16 C15 106.6(2)
C19 C16 C15 108.3(2)
N11 C16 C20 115.4(2)
C19 C16 C20 107.6(2)
C15 C16 C20 111.3(2)
C12 C17 H17A 109.5
C12 C17 H17B 109.5
H17A C17 H17B 109.5
C12 C17 H17C 109.5
H17A C17 H17C 109.5
H17B C17 H17C 109.5
C12 C18 H18A 109.5
C12 C18 H18B 109.5
H18A C18 H18B 109.5
C12 C18 H18C 109.5
H18A C18 H18C 109.5
H18B C18 H18C 109.5
C16 C19 H19A 109.5
C16 C19 H19B 109.5
H19A C19 H19B 109.5
C16 C19 H19C 109.5
H19A C19 H19C 109.5
H19B C19 H19C 109.5
C16 C20 H20A 109.5
C16 C20 H20B 109.5
H20A C20 H20B 109.5
C16 C20 H20C 109.5
H20A C20 H20C 109.5
H20B C20 H20C 109.5
C22 C21 C26 118.4(3)
C22 C21 C8 120.9(3)
C26 C21 C8 120.7(3)
C21 C22 C23 120.2(4)
C21 C22 H22 119.9
C23 C22 H22 119.9
C24 C23 C22 120.1(5)
C24 C23 H23 119.9
C22 C23 H23 119.9
C23 C24 C25 121.2(5)
C23 C24 H24 119.4
C25 C24 H24 119.4
C24 C25 C26 119.5(5)
C24 C25 H25 120.3
C26 C25 H25 120.3
C21 C26 C25 120.6(4)
C21 C26 H26 119.7
C25 C26 H26 119.7

loop_
_geom_bond_atom_site_label_1
_geom_bond_atom_site_label_2
_geom_bond_distance
O1 C6 1.435(3)
O1 N11 1.457(2)
N1 C9 1.340(3)
N1 N2 1.349(3)
N1 C1 1.468(3)
N2 N3 1.320(3)
N3 C8 1.358(3)
C1 C2 1.532(4)
C1 C6 1.556(4)
C1 H1 0.9900
C2 C7 1.527(4)
C2 C3 1.528(4)
C2 H2 0.9900
C3 C4 1.544(4)
C3 H3A 0.9800
C3 H3B 0.9800
C4 C5 1.524(4)
C4 H4A 0.9800
C4 H4B 0.9800
C5 C7 1.525(4)
C5 C6 1.537(4)
C5 H5 0.9900
C6 H6 0.9900
C9 C8 1.369(4)
C9 H9 0.9400
C7 H7A 0.9800
C7 H7B 0.9800
C8 C21 1.467(4)
N11 C16 1.491(3)
N11 C12 1.496(3)
C12 C17 1.522(4)
C12 C13 1.529(4)
C12 C18 1.542(4)
C13 C14 1.507(4)
C13 H13A 0.9800
C13 H13B 0.9800
C14 C15 1.516(4)
C14 H14A 0.9800
C14 H14B 0.9800
C15 C16 1.526(4)
C15 H15A 0.9800
C15 H15B 0.9800
C16 C19 1.523(4)
C16 C20 1.536(4)
C17 H17A 0.9700
C17 H17B 0.9700
C17 H17C 0.9700
C18 H18A 0.9700
C18 H18B 0.9700
C18 H18C 0.9700
C19 H19A 0.9700
C19 H19B 0.9700
C19 H19C 0.9700
C20 H20A 0.9700
C20 H20B 0.9700
C20 H20C 0.9700
C21 C22 1.384(4)
C21 C26 1.391(4)
C22 C23 1.399(5)
C22 H22 0.9400
C23 C24 1.354(6)
C23 H23 0.9400
C24 C25 1.360(6)
C24 H24 0.9400
C25 C26 1.399(5)
C25 H25 0.9400
C26 H26 0.9400

loop_
_geom_torsion_atom_site_label_1
_geom_torsion_atom_site_label_2
_geom_torsion_atom_site_label_3
_geom_torsion_atom_site_label_4
_geom_torsion
C9 N1 N2 N3 -0.7(3)
C1 N1 N2 N3 -177.5(2)
N1 N2 N3 C8 0.5(3)
C9 N1 C1 C2 -88.3(3)
N2 N1 C1 C2 87.8(3)
C9 N1 C1 C6 155.2(3)
N2 N1 C1 C6 -28.6(3)
N1 C1 C2 C7 -88.5(3)
C6 C1 C2 C7 33.8(3)
N1 C1 C2 C3 165.4(2)
C6 C1 C2 C3 -72.3(3)
C7 C2 C3 C4 -34.4(3)
C1 C2 C3 C4 71.4(3)
C2 C3 C4 C5 -0.1(3)
C3 C4 C5 C7 34.8(3)
C3 C4 C5 C6 -71.5(3)
N11 O1 C6 C5 -120.1(2)
N11 O1 C6 C1 125.3(2)
C4 C5 C6 O1 -49.5(3)
C7 C5 C6 O1 -157.0(2)
C4 C5 C6 C1 70.2(3)
C7 C5 C6 C1 -37.4(3)
N1 C1 C6 O1 -115.2(2)
C2 C1 C6 O1 123.5(2)
N1 C1 C6 C5 123.5(2)
C2 C1 C6 C5 2.2(3)
N2 N1 C9 C8 0.7(3)
C1 N1 C9 C8 177.2(2)
C4 C5 C7 C2 -55.0(3)
C6 C5 C7 C2 57.5(2)
C3 C2 C7 C5 54.2(3)
C1 C2 C7 C5 -56.0(3)
N2 N3 C8 C9 0.0(3)
N2 N3 C8 C21 179.2(3)
N1 C9 C8 N3 -0.4(3)
N1 C9 C8 C21 -179.5(3)
C6 O1 N11 C16 -115.9(2)
C6 O1 N11 C12 116.5(2)
O1 N11 C12 C17 -66.4(2)
C16 N11 C12 C17 172.4(2)
O1 N11 C12 C13 178.2(2)
C16 N11 C12 C13 57.1(3)
O1 N11 C12 C18 53.7(3)
C16 N11 C12 C18 -67.4(3)
N11 C12 C13 C14 -55.3(3)
C17 C12 C13 C14 -169.8(3)
C18 C12 C13 C14 71.6(3)
C12 C13 C14 C15 56.8(3)
C13 C14 C15 C16 -55.9(3)
O1 N11 C16 C19 66.3(2)
C12 N11 C16 C19 -172.6(2)
O1 N11 C16 C15 -177.8(2)
C12 N11 C16 C15 -56.7(3)
O1 N11 C16 C20 -53.7(3)
C12 N11 C16 C20 67.4(3)
C14 C15 C16 N11 53.9(3)
C14 C15 C16 C19 169.4(3)
C14 C15 C16 C20 -72.6(3)
N3 C8 C21 C22 -171.3(3)
C9 C8 C21 C22 7.8(5)
N3 C8 C21 C26 9.3(4)
C9 C8 C21 C26 -171.6(3)
C26 C21 C22 C23 0.3(5)
C8 C21 C22 C23 -179.1(3)
C21 C22 C23 C24 -0.4(6)
C22 C23 C24 C25 0.0(7)
C23 C24 C25 C26 0.6(7)
C22 C21 C26 C25 0.2(5)
C8 C21 C26 C25 179.7(3)
C24 C25 C26 C21 -0.7(6)
